data_7203453
loop_
_publ_author_name
'Du, Miao'
'Li, Cheng-Peng'
'Zhao, Xiao-Jun'

_publ_section_title
;
 Hierarchical regulated assembly of new metallosupramolecular networks
 based on metal thiocyanate and
 trans-1-(2-pyridyl)-2-(4-pyridyl)ethylene (bpe)via multiple
 interactions
;
_journal_issue 7
_journal_name_full CrystEngComm
_journal_page_first 552
_journal_paper_doi 10.1039/b606400k
_journal_volume 8
_journal_year 2006
_chemical_formula_sum 'C26 H24 Fe N6 O2 S2'
_chemical_formula_weight 572.48
_chemical_name_systematic
;
?
;
_space_group_IT_number 2
_symmetry_cell_setting triclinic
_symmetry_space_group_name_Hall '-P 1'
_symmetry_space_group_name_H-M 'P -1'
_atom_sites_solution_hydrogens geom
_atom_sites_solution_primary direct
_atom_sites_solution_secondary difmap
_audit_creation_method SHELXL-97
_cell_angle_alpha 78.625(6)
_cell_angle_beta 83.681(6)
_cell_angle_gamma 78.665(4)
_cell_formula_units_Z 2
_cell_length_a 7.845(4)
_cell_length_b 10.255(4)
_cell_length_c 17.677(7)
_cell_measurement_reflns_used 1564
_cell_measurement_temperature 294(2)
_cell_measurement_theta_max 24.16
_cell_measurement_theta_min 2.94
_cell_volume 1363.2(10)
_computing_cell_refinement 'Bruker APEX II'
_computing_data_collection 'Bruker APEX II'
_computing_data_reduction 'Bruker SAINT'
_computing_molecular_graphics 'Bruker SHELXTL'
_computing_publication_material 'Bruker SHELXTL'
_computing_structure_refinement 'SHELXL-97 (Sheldrick, 1997)'
_computing_structure_solution 'SHELXS-97 (Sheldrick, 1990)'
_diffrn_ambient_temperature 294(2)
_diffrn_measured_fraction_theta_full 0.987
_diffrn_measured_fraction_theta_max 0.987
_diffrn_measurement_device_type 'APEX II CCD area detector'
_diffrn_measurement_method 'phi and omega scans'
_diffrn_radiation_monochromator graphite
_diffrn_radiation_source 'fine-focus sealed tube'
_diffrn_radiation_type MoK\a
_diffrn_radiation_wavelength 0.71073
_diffrn_reflns_av_R_equivalents 0.0178
_diffrn_reflns_av_sigmaI/netI 0.0525
_diffrn_reflns_limit_h_max 9
_diffrn_reflns_limit_h_min -9
_diffrn_reflns_limit_k_max 12
_diffrn_reflns_limit_k_min -12
_diffrn_reflns_limit_l_max 20
_diffrn_reflns_limit_l_min -19
_diffrn_reflns_number 7437
_diffrn_reflns_theta_full 25.03
_diffrn_reflns_theta_max 25.03
_diffrn_reflns_theta_min 2.06
_exptl_absorpt_coefficient_mu 0.741
_exptl_absorpt_correction_T_max 1.000000
_exptl_absorpt_correction_T_min 0.824184
_exptl_absorpt_correction_type multi-scan
_exptl_absorpt_process_details SADABS
_exptl_crystal_colour Dark-red
_exptl_crystal_density_diffrn 1.395
_exptl_crystal_density_meas ?
_exptl_crystal_density_method 'not measured'
_exptl_crystal_description Lamellar
_exptl_crystal_F_000 592
_exptl_crystal_size_max 0.34
_exptl_crystal_size_mid 0.22
_exptl_crystal_size_min 0.10
_refine_diff_density_max 0.351
_refine_diff_density_min -0.374
_refine_diff_density_rms 0.056
_refine_ls_extinction_method none
_refine_ls_goodness_of_fit_ref 1.139
_refine_ls_hydrogen_treatment constr
_refine_ls_matrix_type full
_refine_ls_number_parameters 492
_refine_ls_number_reflns 4751
_refine_ls_number_restraints 497
_refine_ls_restrained_S_all 1.179
_refine_ls_R_factor_all 0.0753
_refine_ls_R_factor_gt 0.0489
_refine_ls_shift/su_max 0.001
_refine_ls_shift/su_mean 0.000
_refine_ls_structure_factor_coef Fsqd
_refine_ls_weighting_details 'calc w=1/[\s^2^(Fo^2^)+(0.0787P)^2^+0.0000P] where P=(Fo^2^+2Fc^2^)/3'
_refine_ls_weighting_scheme calc
_refine_ls_wR_factor_gt 0.1329
_refine_ls_wR_factor_ref 0.1476
_reflns_number_gt 3379
_reflns_number_total 4751
_reflns_threshold_expression >2sigma(I)
_cod_data_source_file b606400k.txt
_cod_data_source_block 5
_cod_depositor_comments
;
The following automatic conversions were performed:
'_symmetry_cell_setting' value 'Triclinic' changed to 'triclinic'
according to '/home/saulius/struct/CIF-dictionaries/cif_core.dic'
dictionary named 'cif_core.dic' version 2.4.1 from
2010-06-29.

'_exptl_absorpt_correction_type' value 'MULTI-SCAN' changed
to 'multi-scan' according to
'/home/saulius/struct/CIF-dictionaries/cif_core.dic' dictionary named
'cif_core.dic' version 2.4.1 from 2010-06-29.

Automatic conversion script
Id: cif_fix_enum 1527 2010-12-29 10:47:43Z saulius 

The following automatic conversions were performed:

'_exptl_crystal_density_meas' value 'None' was changed to '?' - the
value is perceived as not measured.

Automatic conversion script
Id: cif_fix_values 3008 2015-01-20 13:52:24Z robertas 
;
_cod_original_sg_symbol_H-M P-1
_cod_database_code 7203453

loop_
_symmetry_equiv_pos_as_xyz
'x, y, z'
'-x, -y, -z'

loop_
_atom_site_label
_atom_site_type_symbol
_atom_site_fract_x
_atom_site_fract_y
_atom_site_fract_z
_atom_site_U_iso_or_equiv
_atom_site_adp_type
_atom_site_occupancy
_atom_site_symmetry_multiplicity
_atom_site_calc_flag
_atom_site_refinement_flags
_atom_site_disorder_assembly
_atom_site_disorder_group
Fe1 Fe 0.20176(6) 0.49894(5) 0.22567(3) 0.0494(2) Uani 1 1 d . . .
S1 S 0.69714(15) 0.29289(13) 0.37812(7) 0.0858(4) Uani 1 1 d . A .
S2 S -0.37425(13) 0.75335(11) 0.19112(7) 0.0729(3) Uani 1 1 d . A .
N5 N -0.0422(4) 0.5993(3) 0.1812(2) 0.0684(9) Uani 1 1 d . A .
N6 N 0.4260(4) 0.3965(3) 0.28260(19) 0.0616(8) Uani 1 1 d . A .
C25 C -0.1818(5) 0.6625(3) 0.1849(2) 0.0497(9) Uani 1 1 d . . .
C26 C 0.5383(5) 0.3527(3) 0.3226(2) 0.0521(8) Uani 1 1 d . . .
O1 O 0.3527(3) 0.6027(2) 0.13537(14) 0.0651(7) Uani 1 1 d . A .
H1A H 0.4388 0.6252 0.1517 0.098 Uiso 1 1 d R . .
H1B H 0.3264 0.6411 0.0899 0.098 Uiso 1 1 d R . .
O2 O 0.0621(3) 0.3907(3) 0.31828(15) 0.0716(7) Uani 1 1 d . A .
H2A H 0.1027 0.3505 0.3611 0.107 Uiso 1 1 d R . .
H2B H -0.0477 0.3998 0.3168 0.107 Uiso 1 1 d R . .
C1 C 0.2305(11) -0.1042(5) -0.1180(4) 0.056(2) Uani 0.671(8) 1 d PGDU A 1
H1C H 0.2054 -0.0115 -0.1361 0.068 Uiso 0.671(8) 1 calc PR A 1
C2 C 0.2288(14) -0.1941(7) -0.1673(3) 0.060(3) Uani 0.671(8) 1 d PGU A 1
H2C H 0.2025 -0.1615 -0.2184 0.072 Uiso 0.671(8) 1 calc PR A 1
C3 C 0.2664(14) -0.3326(6) -0.1402(4) 0.0586(18) Uani 0.671(8) 1 d PGU A 1
H3A H 0.2652 -0.3927 -0.1732 0.070 Uiso 0.671(8) 1 calc PR A 1
C4 C 0.3057(11) -0.3813(4) -0.0639(4) 0.0611(19) Uani 0.671(8) 1 d PGU A 1
H4A H 0.3308 -0.4740 -0.0457 0.073 Uiso 0.671(8) 1 calc PR A 1
N1 N 0.3074(9) -0.2914(6) -0.0146(3) 0.0535(18) Uani 0.671(8) 1 d PGU A 1
C5 C 0.2698(9) -0.1529(5) -0.0417(3) 0.0416(16) Uani 0.671(8) 1 d PGDU A 1
C6 C 0.2750(8) -0.0674(5) 0.0141(3) 0.0509(16) Uani 0.671(8) 1 d PDU A 1
H6A H 0.3154 -0.1091 0.0621 0.061 Uiso 0.671(8) 1 calc PR A 1
C7 C 0.2268(8) 0.0643(5) 0.0017(3) 0.0520(16) Uani 0.671(8) 1 d PDU A 1
H7A H 0.1844 0.1033 -0.0462 0.062 Uiso 0.671(8) 1 calc PR A 1
C8 C 0.2314(7) 0.1585(5) 0.0546(3) 0.0420(16) Uani 0.671(8) 1 d PGDU A 1
C9 C 0.3044(7) 0.1182(4) 0.1256(3) 0.0550(19) Uani 0.671(8) 1 d PGDU A 1
H9A H 0.3573 0.0287 0.1409 0.066 Uiso 0.671(8) 1 calc PR A 1
C10 C 0.2983(9) 0.2116(5) 0.1735(3) 0.0493(16) Uani 0.671(8) 1 d PGU A 1
H10A H 0.3472 0.1846 0.2210 0.059 Uiso 0.671(8) 1 calc PR A 1
N2 N 0.2193(11) 0.3454(5) 0.1505(4) 0.048(2) Uani 0.671(8) 1 d PGU A 1
C11 C 0.1463(11) 0.3857(4) 0.0796(4) 0.065(3) Uani 0.671(8) 1 d PGU A 1
H11A H 0.0934 0.4752 0.0642 0.078 Uiso 0.671(8) 1 calc PR A 1
C12 C 0.1523(8) 0.2923(5) 0.0316(3) 0.0540(18) Uani 0.671(8) 1 d PGDU A 1
H12A H 0.1035 0.3193 -0.0158 0.065 Uiso 0.671(8) 1 calc PR A 1
C18 C 0.1737(7) 1.0140(5) 0.3937(3) 0.0608(16) Uani 0.758(8) 1 d PDU A 1
H18A H 0.1200 1.0976 0.3680 0.073 Uiso 0.758(8) 1 calc PR A 1
C13 C 0.1071(7) 0.9153(4) 0.2872(3) 0.0648(18) Uani 0.758(8) 1 d PGU A 1
H13A H 0.0541 1.0015 0.2648 0.078 Uiso 0.758(8) 1 calc PR A 1
C14 C 0.1148(9) 0.8068(5) 0.2498(3) 0.076(2) Uani 0.758(8) 1 d PGU A 1
H14A H 0.0668 0.8204 0.2024 0.091 Uiso 0.758(8) 1 calc PR A 1
N3 N 0.1941(9) 0.6780(5) 0.2833(3) 0.0532(19) Uani 0.758(8) 1 d PGU A 1
C15 C 0.2657(8) 0.6576(4) 0.3541(3) 0.0572(14) Uani 0.758(8) 1 d PGU A 1
H15A H 0.3188 0.5714 0.3764 0.069 Uiso 0.758(8) 1 calc PR A 1
C16 C 0.2581(7) 0.7661(5) 0.3914(2) 0.0622(15) Uani 0.758(8) 1 d PGDU A 1
H16A H 0.3060 0.7525 0.4388 0.075 Uiso 0.758(8) 1 calc PR A 1
C17 C 0.1788(6) 0.8949(4) 0.3580(3) 0.0534(16) Uani 0.758(8) 1 d PGDU A 1
C19 C 0.2392(7) 1.0104(6) 0.4590(3) 0.0592(15) Uani 0.758(8) 1 d PDU A 1
H19A H 0.2922 0.9255 0.4834 0.071 Uiso 0.758(8) 1 calc PR A 1
C20 C 0.2402(8) 1.1213(5) 0.4986(3) 0.0564(18) Uani 0.758(8) 1 d PGDU A 1
C21 C 0.2979(9) 1.1000(4) 0.5724(3) 0.074(2) Uani 0.758(8) 1 d PGDU A 1
H21A H 0.3398 1.0127 0.5974 0.089 Uiso 0.758(8) 1 calc PR A 1
C22 C 0.2930(10) 1.2092(6) 0.6088(3) 0.080(2) Uani 0.758(8) 1 d PGU A 1
H22A H 0.3316 1.1950 0.6581 0.096 Uiso 0.758(8) 1 calc PR A 1
C23 C 0.2304(10) 1.3397(5) 0.5714(4) 0.079(2) Uani 0.758(8) 1 d PGU A 1
H23A H 0.2271 1.4128 0.5958 0.095 Uiso 0.758(8) 1 calc PR A 1
C24 C 0.1727(8) 1.3610(4) 0.4976(3) 0.076(2) Uani 0.758(8) 1 d PGU A 1
H24A H 0.1308 1.4483 0.4726 0.091 Uiso 0.758(8) 1 calc PR A 1
N4 N 0.1776(7) 1.2517(6) 0.4612(2) 0.0598(16) Uani 0.758(8) 1 d PGU A 1
C6' C 0.2146(16) -0.0026(13) -0.0195(6) 0.058(4) Uani 0.329(8) 1 d PDU A 2
H6'A H 0.1547 0.0800 -0.0435 0.070 Uiso 0.329(8) 1 calc PR A 2
C1' C 0.191(2) -0.1030(11) -0.1362(8) 0.062(5) Uani 0.329(8) 1 d PGDU A 2
H1'A H 0.1457 -0.0183 -0.1637 0.075 Uiso 0.329(8) 1 calc PR A 2
C2' C 0.223(3) -0.2154(15) -0.1721(7) 0.071(7) Uani 0.329(8) 1 d PGU A 2
H2'A H 0.1987 -0.2059 -0.2235 0.085 Uiso 0.329(8) 1 calc PR A 2
C3' C 0.290(3) -0.3420(13) -0.1311(10) 0.056(3) Uani 0.329(8) 1 d PGU A 2
H3'A H 0.3111 -0.4172 -0.1551 0.068 Uiso 0.329(8) 1 calc PR A 2
C4' C 0.325(2) -0.3562(10) -0.0543(9) 0.041(2) Uani 0.329(8) 1 d PGU A 2
H4'A H 0.3704 -0.4409 -0.0269 0.049 Uiso 0.329(8) 1 calc PR A 2
N1' N 0.2936(18) -0.2438(13) -0.0185(6) 0.048(4) Uani 0.329(8) 1 d PGU A 2
C5' C 0.2263(18) -0.1172(11) -0.0594(7) 0.055(5) Uani 0.329(8) 1 d PGDU A 2
C7' C 0.2781(15) -0.0029(10) 0.0459(6) 0.058(3) Uani 0.329(8) 1 d PDU A 2
H7'A H 0.3352 -0.0854 0.0714 0.069 Uiso 0.329(8) 1 calc PR A 2
C8' C 0.2672(13) 0.1172(8) 0.0832(6) 0.040(4) Uani 0.329(8) 1 d PGDU A 2
C9' C 0.3259(18) 0.0945(10) 0.1569(6) 0.072(5) Uani 0.329(8) 1 d PGDU A 2
H9'A H 0.3791 0.0082 0.1792 0.086 Uiso 0.329(8) 1 calc PR A 2
C10' C 0.305(2) 0.2006(14) 0.1973(7) 0.116(8) Uani 0.329(8) 1 d PGU A 2
H10B H 0.3445 0.1854 0.2465 0.139 Uiso 0.329(8) 1 calc PR A 2
N2' N 0.226(2) 0.3295(12) 0.1640(8) 0.049(5) Uani 0.329(8) 1 d PGU A 2
C11' C 0.1671(19) 0.3523(8) 0.0903(8) 0.028(3) Uani 0.329(8) 1 d PGU A 2
H11B H 0.1139 0.4385 0.0680 0.034 Uiso 0.329(8) 1 calc PR A 2
C12' C 0.1878(15) 0.2461(9) 0.0499(6) 0.049(4) Uani 0.329(8) 1 d PGDU A 2
H12B H 0.1485 0.2613 0.0006 0.059 Uiso 0.329(8) 1 calc PR A 2
C18' C 0.227(3) 0.9473(12) 0.4345(9) 0.072(6) Uani 0.242(8) 1 d PDU A 2
H18B H 0.2691 0.9066 0.4824 0.087 Uiso 0.242(8) 1 calc PR A 2
C13' C 0.143(2) 0.8896(10) 0.3128(7) 0.051(5) Uani 0.242(8) 1 d PGDU A 2
H13B H 0.1050 0.9804 0.2931 0.061 Uiso 0.242(8) 1 calc PR A 2
C14' C 0.132(2) 0.7915(13) 0.2704(7) 0.023(3) Uani 0.242(8) 1 d PGU A 2
H14B H 0.0851 0.8167 0.2224 0.028 Uiso 0.242(8) 1 calc PR A 2
N3' N 0.189(3) 0.6556(12) 0.2998(9) 0.044(5) Uani 0.242(8) 1 d PGU A 2
C15' C 0.258(3) 0.6179(9) 0.3716(9) 0.077(4) Uani 0.242(8) 1 d PGU A 2
H15B H 0.2967 0.5271 0.3913 0.093 Uiso 0.242(8) 1 calc PR A 2
C16' C 0.270(2) 0.7160(12) 0.4140(8) 0.069(3) Uani 0.242(8) 1 d PGDU A 2
H16B H 0.3165 0.6908 0.4621 0.083 Uiso 0.242(8) 1 calc PR A 2
C17' C 0.2127(19) 0.8518(10) 0.3846(7) 0.047(5) Uani 0.242(8) 1 d PGDU A 2
C19' C 0.192(2) 1.0791(12) 0.4237(8) 0.062(5) Uani 0.242(8) 1 d PDU A 2
H19B H 0.1564 1.1256 0.3757 0.074 Uiso 0.242(8) 1 calc PR A 2
C20' C 0.205(2) 1.1592(13) 0.4836(8) 0.032(4) Uani 0.242(8) 1 d PGDU A 2
C21' C 0.262(2) 1.0922(9) 0.5551(10) 0.048(5) Uani 0.242(8) 1 d PGDU A 2
H21B H 0.2797 0.9983 0.5669 0.058 Uiso 0.242(8) 1 calc PR A 2
C22' C 0.292(3) 1.1656(16) 0.6089(8) 0.070(7) Uani 0.242(8) 1 d PGU A 2
H22B H 0.3305 1.1207 0.6568 0.084 Uiso 0.242(8) 1 calc PR A 2
C23' C 0.265(2) 1.3060(16) 0.5913(9) 0.050(5) Uani 0.242(8) 1 d PGU A 2
H23B H 0.2858 1.3550 0.6273 0.060 Uiso 0.242(8) 1 calc PR A 2
C24' C 0.208(2) 1.3730(9) 0.5198(10) 0.069(7) Uani 0.242(8) 1 d PGU A 2
H24B H 0.1903 1.4669 0.5079 0.082 Uiso 0.242(8) 1 calc PR A 2
N4' N 0.178(2) 1.2996(14) 0.4659(7) 0.050(5) Uani 0.242(8) 1 d PGU A 2

loop_
_atom_site_aniso_label
_atom_site_aniso_U_11
_atom_site_aniso_U_22
_atom_site_aniso_U_33
_atom_site_aniso_U_23
_atom_site_aniso_U_13
_atom_site_aniso_U_12
Fe1 0.0540(3) 0.0465(3) 0.0521(3) -0.0193(2) -0.0148(2) -0.0030(2)
S1 0.0726(7) 0.1016(9) 0.0775(8) 0.0160(7) -0.0330(6) -0.0190(6)
S2 0.0574(6) 0.0732(7) 0.0931(9) -0.0287(6) -0.0181(6) -0.0030(5)
N5 0.067(2) 0.063(2) 0.080(2) -0.0290(18) -0.0246(18) 0.0006(17)
N6 0.0587(19) 0.068(2) 0.059(2) -0.0179(16) -0.0157(16) -0.0021(16)
C25 0.064(2) 0.0438(18) 0.048(2) -0.0140(16) -0.0180(17) -0.0129(17)
C26 0.056(2) 0.0494(19) 0.053(2) -0.0126(17) -0.0043(18) -0.0113(17)
O1 0.0765(17) 0.0700(16) 0.0575(16) -0.0156(13) -0.0171(13) -0.0225(14)
O2 0.0602(16) 0.0899(19) 0.0643(17) -0.0049(15) -0.0135(13) -0.0168(14)
C1 0.072(5) 0.051(4) 0.053(4) -0.021(3) -0.014(4) -0.013(3)
C2 0.085(6) 0.054(4) 0.046(4) -0.023(3) -0.005(4) -0.006(4)
C3 0.065(4) 0.059(3) 0.058(3) -0.030(3) -0.006(3) -0.006(3)
C4 0.071(4) 0.061(3) 0.064(4) -0.037(3) -0.007(3) -0.016(3)
N1 0.066(3) 0.042(4) 0.056(4) -0.014(3) -0.004(3) -0.012(3)
C5 0.043(4) 0.037(4) 0.047(3) -0.016(3) -0.008(3) -0.002(3)
C6 0.063(4) 0.048(3) 0.044(3) -0.016(3) -0.008(3) -0.005(3)
C7 0.067(4) 0.051(3) 0.043(3) -0.019(3) -0.009(3) -0.008(3)
C8 0.049(3) 0.040(4) 0.036(3) -0.004(3) -0.012(3) -0.004(3)
C9 0.073(4) 0.041(3) 0.049(5) -0.008(3) -0.016(4) 0.004(3)
C10 0.062(4) 0.031(3) 0.058(3) -0.014(2) -0.020(3) -0.001(2)
N2 0.059(4) 0.035(3) 0.053(4) -0.015(3) -0.009(3) 0.000(3)
C11 0.080(5) 0.049(4) 0.063(5) -0.012(4) -0.017(4) 0.007(4)
C12 0.068(4) 0.047(4) 0.046(4) -0.013(3) -0.026(3) 0.008(3)
C18 0.074(3) 0.044(3) 0.068(4) -0.018(3) -0.022(3) -0.001(2)
C13 0.075(4) 0.045(3) 0.075(4) -0.012(3) -0.033(3) 0.000(3)
C14 0.094(5) 0.071(4) 0.067(4) -0.015(4) -0.035(4) -0.007(4)
N3 0.069(4) 0.057(4) 0.041(3) -0.011(3) -0.010(3) -0.023(3)
C15 0.086(3) 0.048(3) 0.041(3) -0.012(2) -0.012(3) -0.012(3)
C16 0.088(3) 0.058(4) 0.042(3) -0.013(3) -0.014(3) -0.008(3)
C17 0.064(3) 0.041(3) 0.054(4) -0.009(3) -0.010(3) -0.001(3)
C19 0.081(4) 0.048(3) 0.052(3) -0.018(3) -0.010(3) -0.008(3)
C20 0.059(4) 0.053(3) 0.057(4) -0.013(3) -0.014(3) -0.001(3)
C21 0.103(5) 0.070(4) 0.064(4) -0.031(3) -0.030(4) -0.019(3)
C22 0.113(5) 0.077(5) 0.065(4) -0.039(4) -0.014(4) -0.020(4)
C23 0.106(6) 0.068(4) 0.071(5) -0.027(4) -0.018(4) -0.012(4)
C24 0.099(5) 0.061(4) 0.081(5) -0.043(3) -0.009(4) -0.012(3)
N4 0.073(3) 0.053(4) 0.063(3) -0.034(3) 0.000(2) -0.013(3)
C6' 0.061(7) 0.054(7) 0.061(7) -0.019(6) -0.004(6) -0.004(6)
C1' 0.064(8) 0.068(8) 0.065(8) -0.021(6) -0.018(7) -0.018(6)
C2' 0.086(11) 0.068(9) 0.071(10) -0.043(8) -0.004(7) -0.016(7)
C3' 0.060(4) 0.055(4) 0.058(4) -0.018(3) -0.007(3) -0.010(3)
C4' 0.051(4) 0.033(3) 0.051(4) -0.025(3) -0.006(3) -0.018(3)
N1' 0.056(6) 0.051(8) 0.047(7) -0.028(5) -0.002(5) -0.010(6)
C5' 0.050(8) 0.054(7) 0.061(9) -0.008(6) -0.024(6) -0.003(6)
C7' 0.066(7) 0.048(6) 0.062(7) -0.020(6) -0.013(5) -0.002(5)
C8' 0.045(6) 0.026(5) 0.039(7) 0.009(5) -0.003(6) 0.004(4)
C9' 0.083(8) 0.070(8) 0.066(9) -0.013(6) -0.017(7) -0.015(6)
C10' 0.128(12) 0.107(11) 0.127(11) -0.046(9) -0.010(9) -0.027(9)
N2' 0.053(8) 0.062(9) 0.038(6) -0.006(5) -0.014(5) -0.022(6)
C11' 0.041(6) 0.013(4) 0.029(6) -0.003(4) -0.020(4) 0.008(4)
C12' 0.047(6) 0.057(8) 0.033(6) 0.003(6) -0.026(5) 0.016(6)
C18' 0.084(9) 0.068(9) 0.072(10) -0.035(8) -0.012(8) -0.005(7)
C13' 0.057(8) 0.026(6) 0.055(9) 0.015(7) -0.023(8) 0.017(6)
C14' 0.039(6) 0.009(5) 0.021(5) 0.000(4) -0.026(4) 0.005(4)
N3' 0.056(8) 0.025(6) 0.043(8) -0.005(6) 0.015(6) 0.001(6)
C15' 0.095(5) 0.074(6) 0.066(6) -0.019(5) -0.007(5) -0.017(5)
C16' 0.091(5) 0.063(6) 0.055(6) -0.015(5) -0.007(5) -0.014(5)
C17' 0.054(8) 0.050(9) 0.042(8) -0.013(7) -0.021(6) -0.009(7)
C19' 0.071(9) 0.053(8) 0.062(9) -0.009(7) -0.009(7) -0.012(7)
C20' 0.043(7) 0.017(6) 0.038(6) -0.015(5) -0.009(5) 0.006(5)
C21' 0.059(8) 0.053(8) 0.041(9) -0.022(7) -0.028(7) -0.003(6)
C22' 0.084(10) 0.064(10) 0.073(11) -0.018(7) -0.023(8) -0.024(8)
C23' 0.065(9) 0.042(8) 0.047(8) -0.022(7) -0.025(7) 0.005(7)
C24' 0.068(9) 0.074(10) 0.071(11) -0.019(8) -0.035(8) -0.009(7)
N4' 0.054(7) 0.040(8) 0.054(8) -0.008(6) -0.007(6) 0.000(6)

loop_
_atom_type_symbol
_atom_type_description
_atom_type_scat_dispersion_real
_atom_type_scat_dispersion_imag
_atom_type_scat_source
C C 0.0033 0.0016 'International Tables Vol C Tables 4.2.6.8 and 6.1.1.4'
H H 0.0000 0.0000 'International Tables Vol C Tables 4.2.6.8 and 6.1.1.4'
N N 0.0061 0.0033 'International Tables Vol C Tables 4.2.6.8 and 6.1.1.4'
O O 0.0106 0.0060 'International Tables Vol C Tables 4.2.6.8 and 6.1.1.4'
S S 0.1246 0.1234 'International Tables Vol C Tables 4.2.6.8 and 6.1.1.4'
Fe Fe 0.3463 0.8444 'International Tables Vol C Tables 4.2.6.8 and 6.1.1.4'

loop_
_geom_angle_atom_site_label_1
_geom_angle_atom_site_label_2
_geom_angle_atom_site_label_3
_geom_angle
_geom_angle_site_symmetry_1
_geom_angle_site_symmetry_3
_geom_angle_publ_flag
N6 Fe1 O2 85.32(12) . . ?
N6 Fe1 O1 91.98(12) . . ?
O2 Fe1 O1 177.30(9) . . ?
N6 Fe1 N5 173.16(13) . . ?
O2 Fe1 N5 88.49(13) . . ?
O1 Fe1 N5 94.20(12) . . ?
N6 Fe1 N2' 88.6(4) . . ?
O2 Fe1 N2' 88.6(5) . . ?
O1 Fe1 N2' 91.3(5) . . ?
N5 Fe1 N2' 94.1(4) . . ?
N6 Fe1 N2 93.56(19) . . ?
O2 Fe1 N2 93.7(2) . . ?
O1 Fe1 N2 86.5(2) . . ?
N5 Fe1 N2 89.7(2) . . ?
N2' Fe1 N2 6.8(5) . . ?
N6 Fe1 N3' 86.1(4) . . ?
O2 Fe1 N3' 87.5(5) . . ?
O1 Fe1 N3' 92.3(5) . . ?
N5 Fe1 N3' 90.7(5) . . ?
N2' Fe1 N3' 173.7(5) . . ?
N2 Fe1 N3' 178.7(6) . . ?
N6 Fe1 N3 90.23(17) . . ?
O2 Fe1 N3 95.42(19) . . ?
O1 Fe1 N3 84.58(19) . . ?
N5 Fe1 N3 87.44(17) . . ?
N2' Fe1 N3 175.7(6) . . ?
N2 Fe1 N3 170.4(3) . . ?
N3' Fe1 N3 8.6(5) . . ?
C25 N5 Fe1 154.5(3) . . ?
C26 N6 Fe1 169.1(3) . . ?
N5 C25 S2 178.5(3) . . ?
N6 C26 S1 179.3(4) . . ?
Fe1 O1 H1A 112.4 . . ?
Fe1 O1 H1B 129.4 . . ?
H1A O1 H1B 116.1 . . ?
Fe1 O2 H2A 125.1 . . ?
Fe1 O2 H2B 118.1 . . ?
H2A O2 H2B 115.7 . . ?
C2 C1 C5 120.0 . . ?
C2 C1 H1C 120.0 . . ?
C5 C1 H1C 120.0 . . ?
C1 C2 C3 120.0 . . ?
C1 C2 H2C 120.0 . . ?
C3 C2 H2C 120.0 . . ?
C4 C3 C2 120.0 . . ?
C4 C3 H3A 120.0 . . ?
C2 C3 H3A 120.0 . . ?
C3 C4 N1 120.0 . . ?
C3 C4 H4A 120.0 . . ?
N1 C4 H4A 120.0 . . ?
C5 N1 C4 120.0 . . ?
N1 C5 C1 120.0 . . ?
N1 C5 C6 115.9(5) . . ?
C1 C5 C6 124.1(5) . . ?
C7 C6 C5 124.7(6) . . ?
C7 C6 H6A 117.7 . . ?
C5 C6 H6A 117.7 . . ?
C6 C7 C8 128.0(5) . . ?
C6 C7 H7A 116.0 . . ?
C8 C7 H7A 116.0 . . ?
C9 C8 C12 120.0 . . ?
C9 C8 C7 123.2(4) . . ?
C12 C8 C7 116.8(4) . . ?
C10 C9 C8 120.0 . . ?
C10 C9 H9A 120.0 . . ?
C8 C9 H9A 120.0 . . ?
C9 C10 N2 120.0 . . ?
C9 C10 H10A 120.0 . . ?
N2 C10 H10A 120.0 . . ?
C10 N2 C11 120.0 . . ?
C10 N2 Fe1 121.7(3) . . ?
C11 N2 Fe1 118.3(3) . . ?
N2 C11 C12 120.0 . . ?
N2 C11 H11A 120.0 . . ?
C12 C11 H11A 120.0 . . ?
C11 C12 C8 120.0 . . ?
C11 C12 H12A 120.0 . . ?
C8 C12 H12A 120.0 . . ?
C19 C18 C17 124.6(5) . . ?
C19 C18 H18A 117.7 . . ?
C17 C18 H18A 117.7 . . ?
C14 C13 C17 120.0 . . ?
C14 C13 H13A 120.0 . . ?
C17 C13 H13A 120.0 . . ?
C13 C14 N3 120.0 . . ?
C13 C14 H14A 120.0 . . ?
N3 C14 H14A 120.0 . . ?
C15 N3 C14 120.0 . . ?
C15 N3 Fe1 119.2(2) . . ?
C14 N3 Fe1 120.8(2) . . ?
C16 C15 N3 120.0 . . ?
C16 C15 H15A 120.0 . . ?
N3 C15 H15A 120.0 . . ?
C15 C16 C17 120.0 . . ?
C15 C16 H16A 120.0 . . ?
C17 C16 H16A 120.0 . . ?
C16 C17 C13 120.0 . . ?
C16 C17 C18 122.0(3) . . ?
C13 C17 C18 117.9(3) . . ?
C18 C19 C20 128.5(5) . . ?
C18 C19 H19A 115.7 . . ?
C20 C19 H19A 115.7 . . ?
C21 C20 N4 120.0 . . ?
C21 C20 C19 122.0(4) . . ?
N4 C20 C19 118.0(4) . . ?
C20 C21 C22 120.0 . . ?
C20 C21 H21A 120.0 . . ?
C22 C21 H21A 120.0 . . ?
C23 C22 C21 120.0 . . ?
C23 C22 H22A 120.0 . . ?
C21 C22 H22A 120.0 . . ?
C24 C23 C22 120.0 . . ?
C24 C23 H23A 120.0 . . ?
C22 C23 H23A 120.0 . . ?
N4 C24 C23 120.0 . . ?
N4 C24 H24A 120.0 . . ?
C23 C24 H24A 120.0 . . ?
C24 N4 C20 120.0 . . ?
C7' C6' C5' 127.8(11) . . ?
C7' C6' H6'A 116.1 . . ?
C5' C6' H6'A 116.1 . . ?
C2' C1' C5' 120.0 . . ?
C2' C1' H1'A 120.0 . . ?
C5' C1' H1'A 120.0 . . ?
C3' C2' C1' 120.0 . . ?
C3' C2' H2'A 120.0 . . ?
C1' C2' H2'A 120.0 . . ?
C2' C3' C4' 120.0 . . ?
C2' C3' H3'A 120.0 . . ?
C4' C3' H3'A 120.0 . . ?
N1' C4' C3' 120.0 . . ?
N1' C4' H4'A 120.0 . . ?
C3' C4' H4'A 120.0 . . ?
C4' N1' C5' 120.0 . . ?
N1' C5' C1' 120.0 . . ?
N1' C5' C6' 116.0(9) . . ?
C1' C5' C6' 123.7(9) . . ?
C6' C7' C8' 125.9(10) . . ?
C6' C7' H7'A 117.0 . . ?
C8' C7' H7'A 117.0 . . ?
C9' C8' C12' 120.0 . . ?
C9' C8' C7' 117.5(6) . . ?
C12' C8' C7' 122.3(6) . . ?
C10' C9' C8' 120.0 . . ?
C10' C9' H9'A 120.0 . . ?
C8' C9' H9'A 120.0 . . ?
C9' C10' N2' 120.0 . . ?
C9' C10' H10B 120.0 . . ?
N2' C10' H10B 120.0 . . ?
C11' N2' C10' 120.0 . . ?
C11' N2' Fe1 119.9(6) . . ?
C10' N2' Fe1 120.1(6) . . ?
C12' C11' N2' 120.0 . . ?
C12' C11' H11B 120.0 . . ?
N2' C11' H11B 120.0 . . ?
C11' C12' C8' 120.0 . . ?
C11' C12' H12B 120.0 . . ?
C8' C12' H12B 120.0 . . ?
C19' C18' C17' 131.4(12) . . ?
C19' C18' H18B 114.3 . . ?
C17' C18' H18B 114.3 . . ?
C14' C13' C17' 120.0 . . ?
C14' C13' H13B 120.0 . . ?
C17' C13' H13B 120.0 . . ?
N3' C14' C13' 120.0 . . ?
N3' C14' H14B 120.0 . . ?
C13' C14' H14B 120.0 . . ?
C14' N3' C15' 120.0 . . ?
C14' N3' Fe1 120.1(7) . . ?
C15' N3' Fe1 119.4(7) . . ?
N3' C15' C16' 120.0 . . ?
N3' C15' H15B 120.0 . . ?
C16' C15' H15B 120.0 . . ?
C17' C16' C15' 120.0 . . ?
C17' C16' H16B 120.0 . . ?
C15' C16' H16B 120.0 . . ?
C16' C17' C13' 120.0 . . ?
C16' C17' C18' 115.8(7) . . ?
C13' C17' C18' 124.2(7) . . ?
C18' C19' C20' 123.8(11) . . ?
C18' C19' H19B 118.1 . . ?
C20' C19' H19B 118.1 . . ?
C21' C20' N4' 120.0 . . ?
C21' C20' C19' 119.1(10) . . ?
N4' C20' C19' 120.5(10) . . ?
C20' C21' C22' 120.0 . . ?
C20' C21' H21B 120.0 . . ?
C22' C21' H21B 120.0 . . ?
C23' C22' C21' 120.0 . . ?
C23' C22' H22B 120.0 . . ?
C21' C22' H22B 120.0 . . ?
C24' C23' C22' 120.0 . . ?
C24' C23' H23B 120.0 . . ?
C22' C23' H23B 120.0 . . ?
C23' C24' N4' 120.0 . . ?
C23' C24' H24B 120.0 . . ?
N4' C24' H24B 120.0 . . ?
C24' N4' C20' 120.0 . . ?

loop_
_geom_bond_atom_site_label_1
_geom_bond_atom_site_label_2
_geom_bond_distance
_geom_bond_site_symmetry_2
_geom_bond_publ_flag
Fe1 N6 2.111(3) . ?
Fe1 O2 2.116(3) . ?
Fe1 O1 2.119(3) . ?
Fe1 N5 2.140(3) . ?
Fe1 N2' 2.195(7) . ?
Fe1 N2 2.228(3) . ?
Fe1 N3' 2.247(8) . ?
Fe1 N3 2.256(3) . ?
S1 C26 1.620(4) . ?
S2 C25 1.616(4) . ?
N5 C25 1.159(4) . ?
N6 C26 1.155(4) . ?
O1 H1A 0.8500 . ?
O1 H1B 0.8500 . ?
O2 H2A 0.8502 . ?
O2 H2B 0.8501 . ?
C1 C2 1.3900 . ?
C1 C5 1.3900 . ?
C1 H1C 0.9300 . ?
C2 C3 1.3900 . ?
C2 H2C 0.9300 . ?
C3 C4 1.3900 . ?
C3 H3A 0.9300 . ?
C4 N1 1.3900 . ?
C4 H4A 0.9300 . ?
N1 C5 1.3900 . ?
C5 C6 1.452(5) . ?
C6 C7 1.309(6) . ?
C6 H6A 0.9300 . ?
C7 C8 1.479(5) . ?
C7 H7A 0.9300 . ?
C8 C9 1.3900 . ?
C8 C12 1.3900 . ?
C9 C10 1.3900 . ?
C9 H9A 0.9300 . ?
C10 N2 1.3900 . ?
C10 H10A 0.9300 . ?
N2 C11 1.3900 . ?
C11 C12 1.3900 . ?
C11 H11A 0.9300 . ?
C12 H12A 0.9300 . ?
C18 C19 1.306(6) . ?
C18 C17 1.474(5) . ?
C18 H18A 0.9300 . ?
C13 C14 1.3900 . ?
C13 C17 1.3900 . ?
C13 H13A 0.9300 . ?
C14 N3 1.3900 . ?
C14 H14A 0.9300 . ?
N3 C15 1.3900 . ?
C15 C16 1.3900 . ?
C15 H15A 0.9300 . ?
C16 C17 1.3900 . ?
C16 H16A 0.9300 . ?
C19 C20 1.449(5) . ?
C19 H19A 0.9300 . ?
C20 C21 1.3900 . ?
C20 N4 1.3900 . ?
C21 C22 1.3900 . ?
C21 H21A 0.9300 . ?
C22 C23 1.3900 . ?
C22 H22A 0.9300 . ?
C23 C24 1.3900 . ?
C23 H23A 0.9300 . ?
C24 N4 1.3900 . ?
C24 H24A 0.9300 . ?
C6' C7' 1.306(9) . ?
C6' C5' 1.469(8) . ?
C6' H6'A 0.9300 . ?
C1' C2' 1.3900 . ?
C1' C5' 1.3900 . ?
C1' H1'A 0.9300 . ?
C2' C3' 1.3900 . ?
C2' H2'A 0.9300 . ?
C3' C4' 1.3900 . ?
C3' H3'A 0.9300 . ?
C4' N1' 1.3900 . ?
C4' H4'A 0.9300 . ?
N1' C5' 1.3900 . ?
C7' C8' 1.492(7) . ?
C7' H7'A 0.9300 . ?
C8' C9' 1.3900 . ?
C8' C12' 1.3900 . ?
C9' C10' 1.3900 . ?
C9' H9'A 0.9300 . ?
C10' N2' 1.3900 . ?
C10' H10B 0.9300 . ?
N2' C11' 1.3900 . ?
C11' C12' 1.3900 . ?
C11' H11B 0.9300 . ?
C12' H12B 0.9300 . ?
C18' C19' 1.305(10) . ?
C18' C17' 1.469(8) . ?
C18' H18B 0.9300 . ?
C13' C14' 1.3900 . ?
C13' C17' 1.3900 . ?
C13' H13B 0.9300 . ?
C14' N3' 1.3900 . ?
C14' H14B 0.9300 . ?
N3' C15' 1.3900 . ?
C15' C16' 1.3900 . ?
C15' H15B 0.9300 . ?
C16' C17' 1.3900 . ?
C16' H16B 0.9300 . ?
C19' C20' 1.484(8) . ?
C19' H19B 0.9300 . ?
C20' C21' 1.3900 . ?
C20' N4' 1.3900 . ?
C21' C22' 1.3900 . ?
C21' H21B 0.9300 . ?
C22' C23' 1.3900 . ?
C22' H22B 0.9300 . ?
C23' C24' 1.3900 . ?
C23' H23B 0.9300 . ?
C24' N4' 1.3900 . ?
C24' H24B 0.9300 . ?

loop_
_geom_torsion_atom_site_label_1
_geom_torsion_atom_site_label_2
_geom_torsion_atom_site_label_3
_geom_torsion_atom_site_label_4
_geom_torsion
_geom_torsion_site_symmetry_1
_geom_torsion_site_symmetry_2
_geom_torsion_site_symmetry_3
_geom_torsion_site_symmetry_4
_geom_torsion_publ_flag
O2 Fe1 N5 C25 54.2(7) . . . . ?
O1 Fe1 N5 C25 -125.7(7) . . . . ?
N2' Fe1 N5 C25 142.7(9) . . . . ?
N2 Fe1 N5 C25 147.8(7) . . . . ?
N3' Fe1 N5 C25 -33.4(8) . . . . ?
N3 Fe1 N5 C25 -41.3(7) . . . . ?
O2 Fe1 N6 C26 -68.0(17) . . . . ?
O1 Fe1 N6 C26 112.0(17) . . . . ?
N2' Fe1 N6 C26 -156.8(18) . . . . ?
N2 Fe1 N6 C26 -161.4(17) . . . . ?
N3' Fe1 N6 C26 19.8(18) . . . . ?
N3 Fe1 N6 C26 27.4(17) . . . . ?
C5 C1 C2 C3 0.0 . . . . ?
C1 C2 C3 C4 0.0 . . . . ?
C2 C3 C4 N1 0.0 . . . . ?
C3 C4 N1 C5 0.0 . . . . ?
C4 N1 C5 C1 0.0 . . . . ?
C4 N1 C5 C6 -180.0(6) . . . . ?
C2 C1 C5 N1 0.0 . . . . ?
C2 C1 C5 C6 180.0(7) . . . . ?
N1 C5 C6 C7 -172.9(6) . . . . ?
C1 C5 C6 C7 7.2(9) . . . . ?
C5 C6 C7 C8 -178.6(6) . . . . ?
C6 C7 C8 C9 5.6(9) . . . . ?
C6 C7 C8 C12 -172.1(6) . . . . ?
C12 C8 C9 C10 0.0 . . . . ?
C7 C8 C9 C10 -177.6(6) . . . . ?
C8 C9 C10 N2 0.0 . . . . ?
C9 C10 N2 C11 0.0 . . . . ?
C9 C10 N2 Fe1 179.0(6) . . . . ?
N6 Fe1 N2 C10 26.8(5) . . . . ?
O2 Fe1 N2 C10 -58.7(5) . . . . ?
O1 Fe1 N2 C10 118.6(4) . . . . ?
N5 Fe1 N2 C10 -147.2(5) . . . . ?
O2 Fe1 N2 C11 120.3(3) . . . . ?
O1 Fe1 N2 C11 -62.4(3) . . . . ?
N5 Fe1 N2 C11 31.8(3) . . . . ?
C10 N2 C11 C12 0.0 . . . . ?
Fe1 N2 C11 C12 -179.0(6) . . . . ?
N2 C11 C12 C8 0.0 . . . . ?
C9 C8 C12 C11 0.0 . . . . ?
C7 C8 C12 C11 177.8(5) . . . . ?
C17 C13 C14 N3 0.0 . . . . ?
C13 C14 N3 C15 0.0 . . . . ?
C13 C14 N3 Fe1 178.2(4) . . . . ?
N6 Fe1 N3 C15 -26.7(3) . . . . ?
O2 Fe1 N3 C15 58.6(3) . . . . ?
O1 Fe1 N3 C15 -118.7(3) . . . . ?
N5 Fe1 N3 C15 146.9(3) . . . . ?
O2 Fe1 N3 C14 -119.6(3) . . . . ?
O1 Fe1 N3 C14 63.1(3) . . . . ?
N5 Fe1 N3 C14 -31.4(3) . . . . ?
C14 N3 C15 C16 0.0 . . . . ?
Fe1 N3 C15 C16 -178.3(4) . . . . ?
N3 C15 C16 C17 0.0 . . . . ?
C15 C16 C17 C13 0.0 . . . . ?
C15 C16 C17 C18 -177.5(5) . . . . ?
C14 C13 C17 C16 0.0 . . . . ?
C14 C13 C17 C18 177.6(5) . . . . ?
C19 C18 C17 C16 -0.9(8) . . . . ?
C19 C18 C17 C13 -178.4(5) . . . . ?
C17 C18 C19 C20 -179.8(6) . . . . ?
C18 C19 C20 C21 172.7(6) . . . . ?
C18 C19 C20 N4 -6.0(9) . . . . ?
N4 C20 C21 C22 0.0 . . . . ?
C19 C20 C21 C22 -178.6(6) . . . . ?
C20 C21 C22 C23 0.0 . . . . ?
C21 C22 C23 C24 0.0 . . . . ?
C22 C23 C24 N4 0.0 . . . . ?
C23 C24 N4 C20 0.0 . . . . ?
C21 C20 N4 C24 0.0 . . . . ?
C19 C20 N4 C24 178.7(6) . . . . ?
C5' C1' C2' C3' 0.0 . . . . ?
C1' C2' C3' C4' 0.0 . . . . ?
C2' C3' C4' N1' 0.0 . . . . ?
C3' C4' N1' C5' 0.0 . . . . ?
C4' N1' C5' C1' 0.0 . . . . ?
C4' N1' C5' C6' -173.7(14) . . . . ?
C2' C1' C5' N1' 0.0 . . . . ?
C2' C1' C5' C6' 173.2(14) . . . . ?
C7' C6' C5' N1' 8.8(19) . . . . ?
C7' C6' C5' C1' -164.7(13) . . . . ?
C5' C6' C7' C8' 178.1(12) . . . . ?
C6' C7' C8' C9' 173.1(12) . . . . ?
C6' C7' C8' C12' -1.2(18) . . . . ?
C12' C8' C9' C10' 0.0 . . . . ?
C7' C8' C9' C10' -174.4(11) . . . . ?
C8' C9' C10' N2' 0.0 . . . . ?
C9' C10' N2' C11' 0.0 . . . . ?
C9' C10' N2' Fe1 -177.7(12) . . . . ?
N6 Fe1 N2' C11' -150.4(9) . . . . ?
O2 Fe1 N2' C11' 124.3(9) . . . . ?
O1 Fe1 N2' C11' -58.4(9) . . . . ?
N5 Fe1 N2' C11' 35.9(9) . . . . ?
N6 Fe1 N2' C10' 27.3(7) . . . . ?
O2 Fe1 N2' C10' -58.0(7) . . . . ?
O1 Fe1 N2' C10' 119.3(7) . . . . ?
N5 Fe1 N2' C10' -146.4(7) . . . . ?
C10' N2' C11' C12' 0.0 . . . . ?
Fe1 N2' C11' C12' 177.7(12) . . . . ?
N2' C11' C12' C8' 0.0 . . . . ?
C9' C8' C12' C11' 0.0 . . . . ?
C7' C8' C12' C11' 174.2(11) . . . . ?
C17' C13' C14' N3' 0.0 . . . . ?
C13' C14' N3' C15' 0.0 . . . . ?
C13' C14' N3' Fe1 -172.2(13) . . . . ?
N6 Fe1 N3' C14' 144.8(10) . . . . ?
O2 Fe1 N3' C14' -129.7(10) . . . . ?
O1 Fe1 N3' C14' 53.0(10) . . . . ?
N5 Fe1 N3' C14' -41.2(10) . . . . ?
N6 Fe1 N3' C15' -27.5(8) . . . . ?
O2 Fe1 N3' C15' 58.0(8) . . . . ?
O1 Fe1 N3' C15' -119.3(8) . . . . ?
N5 Fe1 N3' C15' 146.5(8) . . . . ?
C14' N3' C15' C16' 0.0 . . . . ?
Fe1 N3' C15' C16' 172.3(13) . . . . ?
N3' C15' C16' C17' 0.0 . . . . ?
C15' C16' C17' C13' 0.0 . . . . ?
C15' C16' C17' C18' 178.7(15) . . . . ?
C14' C13' C17' C16' 0.0 . . . . ?
C14' C13' C17' C18' -178.6(17) . . . . ?
C17' C18' C19' C20' 176.0(18) . . . . ?
C18' C19' C20' N4' 175.0(17) . . . . ?
N4' C20' C21' C22' 0.0 . . . . ?
C19' C20' C21' C22' 173.2(16) . . . . ?
C20' C21' C22' C23' 0.0 . . . . ?
C21' C22' C23' C24' 0.0 . . . . ?
C22' C23' C24' N4' 0.0 . . . . ?
C23' C24' N4' C20' 0.0 . . . . ?
C21' C20' N4' C24' 0.0 . . . . ?
C19' C20' N4' C24' -173.1(16) . . . . ?
